data_2220451
loop_
_publ_author_name
'Murugavel, S.'
'Ranjith, S.'
'SubbiahPandi, A.'
'Periyasami, G.'
'Raghunathan, R.'

_publ_section_title
;
 3-[2-(9-Ethyl-9<i>H</i>-carbazol-3-yl)-6-methyl-3-quinolyl]propan-1-ol
;
_journal_coeditor_code CI2733
_journal_issue 1
_journal_name_full 'Acta Crystallographica Section E'
_journal_page_first o139
_journal_page_last o140
_journal_paper_doi 10.1107/S1600536808042153
_journal_volume 65
_journal_year 2009
_chemical_formula_iupac 'C27 H26 N2 O'
_chemical_formula_moiety 'C27 H26 N2 O'
_chemical_formula_sum 'C27 H26 N2 O'
_chemical_formula_weight 394.50
_chemical_name_common carbazole
_chemical_name_systematic
;
3-[2-(9-Ethyl-9<i>H</i>-carbazol-3-yl)-6-methyl-3-quinolyl]propan-1-ol
;
_space_group_IT_number 14
_symmetry_cell_setting monoclinic
_symmetry_space_group_name_Hall '-P 2ybc'
_symmetry_space_group_name_H-M 'P 1 21/c 1'
_atom_sites_solution_hydrogens geom
_atom_sites_solution_primary direct
_atom_sites_solution_secondary difmap
_audit_creation_method SHELXL-97
_cell_angle_alpha 90.00
_cell_angle_beta 109.658(2)
_cell_angle_gamma 90.00
_cell_formula_units_Z 4
_cell_length_a 13.6417(5)
_cell_length_b 9.8599(3)
_cell_length_c 16.3208(5)
_cell_measurement_reflns_used 6459
_cell_measurement_temperature 293(2)
_cell_measurement_theta_max 30.8
_cell_measurement_theta_min 1.6
_cell_volume 2067.30(12)
_computing_cell_refinement 'SAINT (Bruker, 2004)'
_computing_data_collection 'APEX2 (Bruker, 2004)'
_computing_data_reduction 'SAINT (Bruker, 2004)'
_computing_molecular_graphics 'ORTEP-3 (Farrugia, 1997)'
_computing_publication_material 'SHELXL97 (Sheldrick, 2008) and PLATON (Spek, 2003)'
_computing_structure_refinement 'SHELXL97 (Sheldrick, 2008)'
_computing_structure_solution 'SHELXS97 (Sheldrick, 2008)'
_diffrn_ambient_temperature 293(2)
_diffrn_measured_fraction_theta_full 1.000
_diffrn_measured_fraction_theta_max 0.995
_diffrn_measurement_device_type 'Bruker APEXII CCD area-detector'
_diffrn_measurement_method \w
_diffrn_radiation_monochromator graphite
_diffrn_radiation_source 'fine-focus sealed tube'
_diffrn_radiation_type MoK\a
_diffrn_radiation_wavelength 0.71073
_diffrn_reflns_av_R_equivalents 0.0329
_diffrn_reflns_av_sigmaI/netI 0.0318
_diffrn_reflns_limit_h_max 19
_diffrn_reflns_limit_h_min -19
_diffrn_reflns_limit_k_max 13
_diffrn_reflns_limit_k_min -14
_diffrn_reflns_limit_l_max 23
_diffrn_reflns_limit_l_min -23
_diffrn_reflns_number 27360
_diffrn_reflns_theta_full 25.00
_diffrn_reflns_theta_max 30.83
_diffrn_reflns_theta_min 1.59
_diffrn_standards_number 0
_exptl_absorpt_coefficient_mu 0.077
_exptl_absorpt_correction_T_max 0.987
_exptl_absorpt_correction_T_min 0.984
_exptl_absorpt_correction_type multi-scan
_exptl_absorpt_process_details '(SADABS; Sheldrick, 1996)'
_exptl_crystal_colour Colourless
_exptl_crystal_density_diffrn 1.268
_exptl_crystal_density_method 'not measured'
_exptl_crystal_description Block
_exptl_crystal_F_000 840
_exptl_crystal_size_max 0.21
_exptl_crystal_size_mid 0.19
_exptl_crystal_size_min 0.17
_refine_diff_density_max 0.665
_refine_diff_density_min -0.385
_refine_ls_extinction_method none
_refine_ls_goodness_of_fit_ref 1.017
_refine_ls_hydrogen_treatment mixed
_refine_ls_matrix_type full
_refine_ls_number_parameters 316
_refine_ls_number_reflns 6459
_refine_ls_number_restraints 0
_refine_ls_restrained_S_all 1.017
_refine_ls_R_factor_all 0.1082
_refine_ls_R_factor_gt 0.0653
_refine_ls_shift/su_max 0.006
_refine_ls_shift/su_mean 0.000
_refine_ls_structure_factor_coef Fsqd
_refine_ls_weighting_details 'calc w=1/[\s^2^(Fo^2^)+(0.1233P)^2^+0.4813P] where P=(Fo^2^+2Fc^2^)/3'
_refine_ls_weighting_scheme calc
_refine_ls_wR_factor_gt 0.1863
_refine_ls_wR_factor_ref 0.2278
_reflns_number_gt 3912
_reflns_number_total 6459
_reflns_threshold_expression I>2\s(I)
_cod_data_source_file ci2733.cif
_cod_data_source_block I
_cod_depositor_comments
;
The following automatic conversions were performed:
'_symmetry_cell_setting' value 'Monoclinic' changed to 'monoclinic'
according to '/home/saulius/struct/CIF-dictionaries/cif_core.dic'
dictionary named 'cif_core.dic' version 2.4.1 from 2010-06-29.

Automatic conversion script
Id: cif_fix_enum 1527 2010-12-29 10:47:43Z saulius 

The following automatic conversions were performed:

'_symmetry_cell_setting' value 'Monoclinic' changed to 'monoclinic'
according to /home/saulius/struct/CIF-dictionaries/cif_core.dic
dictionary named 'cif_core.dic' version 2.4.1 from 2010-06-29.

Automatic conversion script
Id: cif_fix_values 1715 2011-07-08 13:25:40Z adriana 
;
_cod_original_sg_symbol_H-M 'P 21/c'
_cod_database_code 2220451
_cod_database_fobs_code 2220451

loop_
_symmetry_equiv_pos_as_xyz
'x, y, z'
'-x, y+1/2, -z+1/2'
'-x, -y, -z'
'x, -y-1/2, z-1/2'

loop_
_atom_site_type_symbol
_atom_site_label
_atom_site_fract_x
_atom_site_fract_y
_atom_site_fract_z
_atom_site_U_iso_or_equiv
_atom_site_adp_type
_atom_site_calc_flag
_atom_site_refinement_flags
_atom_site_occupancy
_atom_site_disorder_assembly
_atom_site_disorder_group
C C1 0.93457(15) 1.0043(2) 0.38448(12) 0.0457(4) Uani d . 1 . .
C C2 1.02298(17) 1.0150(3) 0.36015(14) 0.0593(6) Uani d . 1 . .
C C3 1.0529(2) 0.9032(3) 0.32531(16) 0.0702(7) Uani d . 1 . .
C C4 0.9975(2) 0.7822(3) 0.31265(16) 0.0682(7) Uani d . 1 . .
C C5 0.90952(18) 0.7707(2) 0.33655(14) 0.0545(5) Uani d . 1 . .
C C6 0.87763(14) 0.8820(2) 0.37340(11) 0.0435(4) Uani d . 1 . .
C C7 0.79523(13) 0.90547(18) 0.40869(11) 0.0392(4) Uani d . 1 . .
C C8 0.71771(14) 0.82534(18) 0.42123(12) 0.0404(4) Uani d . 1 . .
C C9 0.65428(13) 0.87827(17) 0.46436(12) 0.0393(4) Uani d . 1 . .
C C10 0.66606(15) 1.01400(19) 0.49038(14) 0.0455(4) Uani d . 1 . .
C C11 0.74047(15) 1.09668(19) 0.47741(14) 0.0471(4) Uani d . 1 . .
C C12 0.80606(14) 1.04043(19) 0.43802(12) 0.0417(4) Uani d . 1 . .
C C13 0.92173(18) 1.2385(2) 0.44090(15) 0.0562(5) Uani d . 1 . .
H H13A 0.9950 1.2464 0.4479 0.067 Uiso calc R 1 . .
H H13B 0.9135 1.2646 0.4955 0.067 Uiso calc R 1 . .
C C14 0.8608(2) 1.3349(3) 0.37111(17) 0.0729(7) Uani d . 1 . .
H H14A 0.8850 1.4257 0.3870 0.109 Uiso calc R 1 . .
H H14B 0.7883 1.3291 0.3646 0.109 Uiso calc R 1 . .
H H14C 0.8701 1.3114 0.3171 0.109 Uiso calc R 1 . .
C C15 0.57097(13) 0.79261(17) 0.47778(11) 0.0369(4) Uani d . 1 . .
C C16 0.57191(13) 0.75609(17) 0.56270(11) 0.0382(4) Uani d . 1 . .
C C17 0.49310(14) 0.67525(18) 0.56791(11) 0.0391(4) Uani d . 1 . .
C C18 0.41231(13) 0.63336(16) 0.49268(11) 0.0364(3) Uani d . 1 . .
C C19 0.41835(13) 0.67418(17) 0.41187(11) 0.0385(4) Uani d . 1 . .
C C20 0.33782(17) 0.6347(2) 0.33508(13) 0.0514(5) Uani d . 1 . .
C C21 0.25614(17) 0.5612(2) 0.33960(15) 0.0555(5) Uani d . 1 . .
C C22 0.24826(15) 0.52069(19) 0.42029(14) 0.0479(4) Uani d . 1 . .
C C23 0.32661(15) 0.55485(18) 0.49506(13) 0.0437(4) Uani d . 1 . .
C C24 0.15449(18) 0.4418(2) 0.42195(18) 0.0658(6) Uani d . 1 . .
H H24A 0.1392 0.4643 0.4736 0.099 Uiso calc R 1 . .
H H24B 0.1686 0.3464 0.4217 0.099 Uiso calc R 1 . .
H H24C 0.0959 0.4643 0.3716 0.099 Uiso calc R 1 . .
C C25 0.65808(16) 0.7989(2) 0.64488(13) 0.0507(5) Uani d . 1 . .
H H25A 0.7222 0.8040 0.6317 0.061 Uiso calc R 1 . .
H H25B 0.6669 0.7274 0.6876 0.061 Uiso calc R 1 . .
C C26 0.6451(2) 0.9318(3) 0.68702(16) 0.0670(6) Uani d . 1 . .
H H26A 0.7073 0.9479 0.7368 0.080 Uiso calc R 1 . .
H H26B 0.6398 1.0046 0.6457 0.080 Uiso calc R 1 . .
C C27 0.5535(2) 0.9385(3) 0.71641(16) 0.0662(6) Uani d . 1 . .
H H27A 0.4904 0.9212 0.6677 0.079 Uiso calc R 1 . .
H H27B 0.5594 0.8698 0.7604 0.079 Uiso calc R 1 . .
N N1 0.89013(12) 1.09912(16) 0.42253(11) 0.0472(4) Uani d . 1 . .
N N2 0.49803(12) 0.75259(15) 0.40562(9) 0.0403(3) Uani d . 1 . .
O O1 0.5485(2) 1.0718(2) 0.75206(12) 0.0920(7) Uani d . 1 . .
H H1 0.5430 1.1294 0.7145 0.138 Uiso calc R 1 . .
H H5 0.8714(18) 0.687(3) 0.3262(15) 0.054(6) Uiso d . 1 . .
H H8 0.7093(18) 0.729(2) 0.4023(15) 0.055(6) Uiso d . 1 . .
H H11 0.7485(17) 1.189(3) 0.4958(14) 0.054(6) Uiso d . 1 . .
H H23 0.3214(17) 0.525(2) 0.5550(15) 0.053(6) Uiso d . 1 . .
H H2 1.061(2) 1.098(3) 0.3724(15) 0.058(7) Uiso d . 1 . .
H H4 1.025(2) 0.702(3) 0.2924(18) 0.077(8) Uiso d . 1 . .
H H10 0.621(2) 1.054(2) 0.5176(15) 0.062(7) Uiso d . 1 . .
H H17 0.4891(16) 0.649(2) 0.6239(14) 0.046(5) Uiso d . 1 . .
H H3 1.116(2) 0.910(3) 0.309(2) 0.090(9) Uiso d . 1 . .
H H20 0.342(2) 0.653(3) 0.2771(19) 0.079(8) Uiso d . 1 . .
H H21 0.196(2) 0.546(3) 0.2859(17) 0.073(8) Uiso d . 1 . .

loop_
_atom_site_aniso_label
_atom_site_aniso_U_11
_atom_site_aniso_U_22
_atom_site_aniso_U_33
_atom_site_aniso_U_12
_atom_site_aniso_U_13
_atom_site_aniso_U_23
C1 0.0384(9) 0.0591(11) 0.0381(9) 0.0007(8) 0.0111(7) 0.0064(8)
C2 0.0450(11) 0.0906(17) 0.0447(10) -0.0091(11) 0.0181(9) 0.0069(11)
C3 0.0557(14) 0.110(2) 0.0526(12) -0.0038(13) 0.0286(11) -0.0064(13)
C4 0.0649(15) 0.0946(19) 0.0524(12) 0.0144(14) 0.0292(11) -0.0067(12)
C5 0.0568(12) 0.0616(13) 0.0482(11) 0.0054(10) 0.0218(9) -0.0026(9)
C6 0.0396(9) 0.0535(10) 0.0372(8) 0.0047(7) 0.0125(7) 0.0046(7)
C7 0.0368(9) 0.0408(9) 0.0395(8) 0.0040(6) 0.0122(7) 0.0028(7)
C8 0.0416(9) 0.0356(8) 0.0447(9) 0.0021(7) 0.0156(7) 0.0006(7)
C9 0.0360(8) 0.0386(8) 0.0444(9) 0.0018(6) 0.0149(7) 0.0024(7)
C10 0.0396(10) 0.0417(9) 0.0580(11) 0.0036(7) 0.0204(8) -0.0029(8)
C11 0.0442(10) 0.0349(9) 0.0627(12) 0.0002(7) 0.0188(9) -0.0043(8)
C12 0.0366(8) 0.0406(9) 0.0456(9) -0.0004(7) 0.0107(7) 0.0053(7)
C13 0.0564(12) 0.0512(11) 0.0601(12) -0.0159(9) 0.0183(10) -0.0019(9)
C14 0.0953(19) 0.0568(14) 0.0723(16) 0.0008(13) 0.0358(14) 0.0139(11)
C15 0.0368(8) 0.0348(8) 0.0409(8) 0.0033(6) 0.0157(7) -0.0005(6)
C16 0.0386(8) 0.0368(8) 0.0386(8) 0.0049(6) 0.0122(7) -0.0020(6)
C17 0.0455(9) 0.0383(8) 0.0358(8) 0.0037(7) 0.0166(7) 0.0006(6)
C18 0.0391(8) 0.0316(7) 0.0407(8) 0.0025(6) 0.0165(7) -0.0008(6)
C19 0.0398(9) 0.0379(8) 0.0388(8) 0.0007(7) 0.0146(7) -0.0013(6)
C20 0.0533(11) 0.0585(12) 0.0385(9) -0.0072(9) 0.0101(8) -0.0015(8)
C21 0.0496(11) 0.0551(12) 0.0531(11) -0.0079(9) 0.0059(9) -0.0055(9)
C22 0.0431(10) 0.0370(9) 0.0636(12) -0.0020(7) 0.0178(9) -0.0029(8)
C23 0.0456(10) 0.0360(8) 0.0536(10) 0.0009(7) 0.0222(8) 0.0022(7)
C24 0.0532(13) 0.0551(13) 0.0873(17) -0.0124(10) 0.0214(12) -0.0005(12)
C25 0.0516(11) 0.0511(11) 0.0438(10) -0.0017(8) 0.0086(8) -0.0059(8)
C26 0.0769(16) 0.0637(14) 0.0556(13) -0.0054(12) 0.0160(11) -0.0107(10)
C27 0.0820(17) 0.0611(14) 0.0537(12) 0.0008(12) 0.0203(12) 0.0013(10)
N1 0.0416(8) 0.0478(9) 0.0525(9) -0.0064(6) 0.0163(7) 0.0038(7)
N2 0.0428(8) 0.0422(8) 0.0375(7) -0.0012(6) 0.0155(6) 0.0008(6)
O1 0.161(2) 0.0715(12) 0.0560(10) 0.0272(13) 0.0528(12) -0.0011(8)

loop_
_atom_type_symbol
_atom_type_description
_atom_type_scat_dispersion_real
_atom_type_scat_dispersion_imag
_atom_type_scat_source
C C 0.0033 0.0016 'International Tables Vol C Tables 4.2.6.8 and 6.1.1.4'
H H 0.0000 0.0000 'International Tables Vol C Tables 4.2.6.8 and 6.1.1.4'
N N 0.0061 0.0033 'International Tables Vol C Tables 4.2.6.8 and 6.1.1.4'
O O 0.0106 0.0060 'International Tables Vol C Tables 4.2.6.8 and 6.1.1.4'

loop_
_geom_angle_atom_site_label_1
_geom_angle_atom_site_label_2
_geom_angle_atom_site_label_3
_geom_angle_site_symmetry_1
_geom_angle_site_symmetry_3
_geom_angle
_geom_angle_publ_flag
N1 C1 C2 . . 129.3(2) ?
N1 C1 C6 . . 109.41(17) ?
C2 C1 C6 . . 121.3(2) ?
C3 C2 C1 . . 117.8(2) ?
C3 C2 H2 . . 123.9(15) ?
C1 C2 H2 . . 118.2(15) ?
C2 C3 C4 . . 122.1(2) ?
C2 C3 H3 . . 118.3(19) ?
C4 C3 H3 . . 119.6(19) ?
C5 C4 C3 . . 120.5(2) ?
C5 C4 H4 . . 119.5(17) ?
C3 C4 H4 . . 119.7(17) ?
C4 C5 C6 . . 118.9(2) ?
C4 C5 H5 . . 119.3(14) ?
C6 C5 H5 . . 121.7(14) ?
C5 C6 C1 . . 119.39(19) ?
C5 C6 C7 . . 134.31(19) ?
C1 C6 C7 . . 106.28(17) ?
C8 C7 C12 . . 119.11(17) ?
C8 C7 C6 . . 134.49(17) ?
C12 C7 C6 . . 106.33(16) ?
C9 C8 C7 . . 119.75(16) ?
C9 C8 H8 . . 119.4(14) ?
C7 C8 H8 . . 120.8(14) ?
C8 C9 C10 . . 119.14(17) ?
C8 C9 C15 . . 119.86(15) ?
C10 C9 C15 . . 120.91(16) ?
C11 C10 C9 . . 122.51(18) ?
C11 C10 H10 . . 116.8(15) ?
C9 C10 H10 . . 120.7(15) ?
C10 C11 C12 . . 117.50(17) ?
C10 C11 H11 . . 122.1(14) ?
C12 C11 H11 . . 120.4(14) ?
C11 C12 N1 . . 128.64(18) ?
C11 C12 C7 . . 121.90(17) ?
N1 C12 C7 . . 109.45(17) ?
N1 C13 C14 . . 113.27(19) ?
N1 C13 H13A . . 108.9 ?
C14 C13 H13A . . 108.9 ?
N1 C13 H13B . . 108.9 ?
C14 C13 H13B . . 108.9 ?
H13A C13 H13B . . 107.7 ?
C13 C14 H14A . . 109.5 ?
C13 C14 H14B . . 109.5 ?
H14A C14 H14B . . 109.5 ?
C13 C14 H14C . . 109.5 ?
H14A C14 H14C . . 109.5 ?
H14B C14 H14C . . 109.5 ?
N2 C15 C16 . . 123.25(16) ?
N2 C15 C9 . . 114.92(15) ?
C16 C15 C9 . . 121.83(15) ?
C17 C16 C15 . . 117.26(15) ?
C17 C16 C25 . . 120.02(17) ?
C15 C16 C25 . . 122.67(17) ?
C16 C17 C18 . . 121.29(16) ?
C16 C17 H17 . . 120.7(13) ?
C18 C17 H17 . . 117.9(13) ?
C19 C18 C17 . . 117.25(16) ?
C19 C18 C23 . . 119.47(16) ?
C17 C18 C23 . . 123.28(16) ?
N2 C19 C18 . . 122.06(15) ?
N2 C19 C20 . . 119.33(16) ?
C18 C19 C20 . . 118.59(17) ?
C21 C20 C19 . . 120.50(19) ?
C21 C20 H20 . . 118.1(16) ?
C19 C20 H20 . . 121.2(16) ?
C20 C21 C22 . . 121.63(19) ?
C20 C21 H21 . . 119.3(16) ?
C22 C21 H21 . . 118.6(16) ?
C23 C22 C21 . . 118.70(18) ?
C23 C22 C24 . . 121.7(2) ?
C21 C22 C24 . . 119.60(19) ?
C22 C23 C18 . . 121.07(18) ?
C22 C23 H23 . . 119.2(13) ?
C18 C23 H23 . . 119.7(13) ?
C22 C24 H24A . . 109.5 ?
C22 C24 H24B . . 109.5 ?
H24A C24 H24B . . 109.5 ?
C22 C24 H24C . . 109.5 ?
H24A C24 H24C . . 109.5 ?
H24B C24 H24C . . 109.5 ?
C16 C25 C26 . . 117.85(18) ?
C16 C25 H25A . . 107.8 ?
C26 C25 H25A . . 107.8 ?
C16 C25 H25B . . 107.8 ?
C26 C25 H25B . . 107.8 ?
H25A C25 H25B . . 107.2 ?
C27 C26 C25 . . 115.1(2) ?
C27 C26 H26A . . 108.5 ?
C25 C26 H26A . . 108.5 ?
C27 C26 H26B . . 108.5 ?
C25 C26 H26B . . 108.5 ?
H26A C26 H26B . . 107.5 ?
O1 C27 C26 . . 109.2(2) ?
O1 C27 H27A . . 109.8 ?
C26 C27 H27A . . 109.8 ?
O1 C27 H27B . . 109.8 ?
C26 C27 H27B . . 109.8 ?
H27A C27 H27B . . 108.3 ?
C1 N1 C12 . . 108.52(16) ?
C1 N1 C13 . . 126.70(18) ?
C12 N1 C13 . . 124.74(18) ?
C15 N2 C19 . . 118.85(15) ?
C27 O1 H1 . . 109.5 ?

loop_
_geom_bond_atom_site_label_1
_geom_bond_atom_site_label_2
_geom_bond_site_symmetry_2
_geom_bond_distance
_geom_bond_publ_flag
C1 N1 . 1.372(3) ?
C1 C2 . 1.395(3) ?
C1 C6 . 1.413(3) ?
C2 C3 . 1.364(4) ?
C2 H2 . 0.95(2) ?
C3 C4 . 1.390(4) ?
C3 H3 . 0.99(3) ?
C4 C5 . 1.385(4) ?
C4 H4 . 0.98(3) ?
C5 C6 . 1.390(3) ?
C5 H5 . 0.96(2) ?
C6 C7 . 1.444(3) ?
C7 C8 . 1.389(3) ?
C7 C12 . 1.405(3) ?
C8 C9 . 1.388(3) ?
C8 H8 . 1.00(2) ?
C9 C10 . 1.397(3) ?
C9 C15 . 1.490(2) ?
C10 C11 . 1.373(3) ?
C10 H10 . 0.95(3) ?
C11 C12 . 1.382(3) ?
C11 H11 . 0.96(2) ?
C12 N1 . 1.382(2) ?
C13 N1 . 1.442(3) ?
C13 C14 . 1.501(3) ?
C13 H13A . 0.97 ?
C13 H13B . 0.97 ?
C14 H14A . 0.96 ?
C14 H14B . 0.96 ?
C14 H14C . 0.96 ?
C15 N2 . 1.321(2) ?
C15 C16 . 1.428(2) ?
C16 C17 . 1.364(3) ?
C16 C25 . 1.516(2) ?
C17 C18 . 1.408(2) ?
C17 H17 . 0.97(2) ?
C18 C19 . 1.408(2) ?
C18 C23 . 1.414(2) ?
C19 N2 . 1.365(2) ?
C19 C20 . 1.415(3) ?
C20 C21 . 1.352(3) ?
C20 H20 . 0.99(3) ?
C21 C22 . 1.414(3) ?
C21 H21 . 0.99(3) ?
C22 C23 . 1.366(3) ?
C22 C24 . 1.505(3) ?
C23 H23 . 1.05(2) ?
C24 H24A . 0.96 ?
C24 H24B . 0.96 ?
C24 H24C . 0.96 ?
C25 C26 . 1.518(3) ?
C25 H25A . 0.97 ?
C25 H25B . 0.97 ?
C26 C27 . 1.483(4) ?
C26 H26A . 0.97 ?
C26 H26B . 0.97 ?
C27 O1 . 1.448(3) ?
C27 H27A . 0.97 ?
C27 H27B . 0.97 ?
O1 H1 . 0.82 ?

loop_
_geom_hbond_atom_site_label_D
_geom_hbond_atom_site_label_H
_geom_hbond_atom_site_label_A
_geom_hbond_site_symmetry_A
_geom_hbond_distance_DH
_geom_hbond_distance_HA
_geom_hbond_distance_DA
_geom_hbond_angle_DHA
O1 H1 N2 3_676 0.82 2.18 2.987(2) 166
C17 H17 O1 2_646 0.97(2) 2.38(2) 3.334(3) 171(2)
C10 H10 Cg1 3_676 0.96(3) 2.76(2) 3.559(2) 141(2)

loop_
_geom_torsion_atom_site_label_1
_geom_torsion_atom_site_label_2
_geom_torsion_atom_site_label_3
_geom_torsion_atom_site_label_4
_geom_torsion_site_symmetry_1
_geom_torsion_site_symmetry_2
_geom_torsion_site_symmetry_3
_geom_torsion_site_symmetry_4
_geom_torsion
_geom_torsion_publ_flag
N1 C1 C2 C3 . . . . 178.2(2) ?
C6 C1 C2 C3 . . . . -0.1(3) ?
C1 C2 C3 C4 . . . . 1.0(4) ?
C2 C3 C4 C5 . . . . -0.9(4) ?
C3 C4 C5 C6 . . . . 0.0(4) ?
C4 C5 C6 C1 . . . . 0.8(3) ?
C4 C5 C6 C7 . . . . -176.9(2) ?
N1 C1 C6 C5 . . . . -179.39(17) ?
C2 C1 C6 C5 . . . . -0.8(3) ?
N1 C1 C6 C7 . . . . -1.1(2) ?
C2 C1 C6 C7 . . . . 177.49(17) ?
C5 C6 C7 C8 . . . . 1.8(4) ?
C1 C6 C7 C8 . . . . -176.15(19) ?
C5 C6 C7 C12 . . . . 178.6(2) ?
C1 C6 C7 C12 . . . . 0.70(19) ?
C12 C7 C8 C9 . . . . -1.7(3) ?
C6 C7 C8 C9 . . . . 174.82(18) ?
C7 C8 C9 C10 . . . . 3.4(3) ?
C7 C8 C9 C15 . . . . 179.91(15) ?
C8 C9 C10 C11 . . . . -2.1(3) ?
C15 C9 C10 C11 . . . . -178.59(18) ?
C9 C10 C11 C12 . . . . -0.9(3) ?
C10 C11 C12 N1 . . . . -175.81(18) ?
C10 C11 C12 C7 . . . . 2.6(3) ?
C8 C7 C12 C11 . . . . -1.3(3) ?
C6 C7 C12 C11 . . . . -178.78(17) ?
C8 C7 C12 N1 . . . . 177.34(15) ?
C6 C7 C12 N1 . . . . -0.09(19) ?
C8 C9 C15 N2 . . . . -62.5(2) ?
C10 C9 C15 N2 . . . . 113.96(19) ?
C8 C9 C15 C16 . . . . 116.72(19) ?
C10 C9 C15 C16 . . . . -66.8(2) ?
N2 C15 C16 C17 . . . . 0.3(3) ?
C9 C15 C16 C17 . . . . -178.81(15) ?
N2 C15 C16 C25 . . . . 177.89(16) ?
C9 C15 C16 C25 . . . . -1.3(3) ?
C15 C16 C17 C18 . . . . -2.1(2) ?
C25 C16 C17 C18 . . . . -179.67(16) ?
C16 C17 C18 C19 . . . . 2.3(3) ?
C16 C17 C18 C23 . . . . -177.00(16) ?
C17 C18 C19 N2 . . . . -0.8(3) ?
C23 C18 C19 N2 . . . . 178.51(16) ?
C17 C18 C19 C20 . . . . -179.44(17) ?
C23 C18 C19 C20 . . . . -0.1(3) ?
N2 C19 C20 C21 . . . . -177.61(19) ?
C18 C19 C20 C21 . . . . 1.0(3) ?
C19 C20 C21 C22 . . . . -0.3(3) ?
C20 C21 C22 C23 . . . . -1.4(3) ?
C20 C21 C22 C24 . . . . 178.5(2) ?
C21 C22 C23 C18 . . . . 2.3(3) ?
C24 C22 C23 C18 . . . . -177.59(18) ?
C19 C18 C23 C22 . . . . -1.6(3) ?
C17 C18 C23 C22 . . . . 177.69(17) ?
C17 C16 C25 C26 . . . . -92.1(2) ?
C15 C16 C25 C26 . . . . 90.4(2) ?
C16 C25 C26 C27 . . . . 61.1(3) ?
C25 C26 C27 O1 . . . . -177.84(19) ?
C2 C1 N1 C12 . . . . -177.38(19) ?
C6 C1 N1 C12 . . . . 1.0(2) ?
C2 C1 N1 C13 . . . . 4.8(3) ?
C6 C1 N1 C13 . . . . -176.76(18) ?
C11 C12 N1 C1 . . . . 177.99(19) ?
C7 C12 N1 C1 . . . . -0.6(2) ?
C11 C12 N1 C13 . . . . -4.2(3) ?
C7 C12 N1 C13 . . . . 177.27(17) ?
C14 C13 N1 C1 . . . . 95.3(3) ?
C14 C13 N1 C12 . . . . -82.2(3) ?
C16 C15 N2 C19 . . . . 1.1(3) ?
C9 C15 N2 C19 . . . . -179.70(15) ?
C18 C19 N2 C15 . . . . -0.8(3) ?
C20 C19 N2 C15 . . . . 177.79(17) ?

loop_
_cod_related_entry_id
_cod_related_entry_database
_cod_related_entry_code
1 ChemSpider 24741409
